data_4080473
loop_
_publ_author_name
'Sun, Song'
'Sun, Qiu'
'Zhao, Bei'
'Zhang, Yong'
'Shen, Qi'
'Yao, Yingming'

_publ_section_title
;
 Unexpected C--H Bond Activation Promoted by Bimetallic Lanthanide Amido
 Complexes Bearing a META-Phenylene-Bridged Bis(\b-diketiminate) Ligand
;
_journal_issue 6
_journal_name_full Organometallics
_journal_page_first 1876
_journal_paper_doi 10.1021/om400018b
_journal_volume 32
_journal_year 2013
_chemical_formula_moiety 'C62 H114 Cl N7 O Si6 Y2'
_chemical_formula_sum 'C62 H114 Cl N7 O Si6 Y2'
_chemical_formula_weight 1355.41
_chemical_name_systematic
; 
 ? 
;
_space_group_IT_number 2
_symmetry_cell_setting triclinic
_symmetry_Int_Tables_number 2
_symmetry_space_group_name_Hall '-P 1'
_symmetry_space_group_name_H-M 'P -1'
_atom_sites_solution_hydrogens geom
_atom_sites_solution_primary direct
_atom_sites_solution_secondary difmap
_audit_creation_method SHELXL-97
_cell_angle_alpha 99.743(3)
_cell_angle_beta 96.697(3)
_cell_angle_gamma 106.962(3)
_cell_formula_units_Z 2
_cell_length_a 11.5590(17)
_cell_length_b 18.425(3)
_cell_length_c 19.218(3)
_cell_measurement_reflns_used 15825
_cell_measurement_temperature 223(2)
_cell_measurement_theta_max 27.5
_cell_measurement_theta_min 3.2
_cell_volume 3798.1(10)
_computing_cell_refinement CrystalClear
_computing_data_collection CrystalClear
_computing_data_reduction CrystalStructure
_computing_structure_refinement 'SHELXL-97 (Sheldrick, 1997)'
_computing_structure_solution 'SHELXS-97 (Sheldrick, 1990)'
_diffrn_ambient_temperature 223(2)
_diffrn_detector_area_resol_mean 14.63
_diffrn_measured_fraction_theta_full 0.992
_diffrn_measured_fraction_theta_max 0.992
_diffrn_measurement_device_type 'Rigaku Saturn'
_diffrn_measurement_method \w
_diffrn_radiation_monochromator graphite
_diffrn_radiation_source 'fine-focus sealed tube'
_diffrn_radiation_type MoK\a
_diffrn_radiation_wavelength 0.71075
_diffrn_reflns_av_R_equivalents 0.0598
_diffrn_reflns_av_sigmaI/netI 0.0850
_diffrn_reflns_limit_h_max 12
_diffrn_reflns_limit_h_min -13
_diffrn_reflns_limit_k_max 22
_diffrn_reflns_limit_k_min -16
_diffrn_reflns_limit_l_max 23
_diffrn_reflns_limit_l_min -23
_diffrn_reflns_number 32727
_diffrn_reflns_theta_full 25.50
_diffrn_reflns_theta_max 25.50
_diffrn_reflns_theta_min 3.12
_exptl_absorpt_coefficient_mu 1.690
_exptl_absorpt_correction_T_max 0.717
_exptl_absorpt_correction_T_min 0.383
_exptl_absorpt_correction_type multi-scan
_exptl_absorpt_process_details 'Jacobson, R. (1998) Private communication'
_exptl_crystal_colour orange
_exptl_crystal_density_diffrn 1.185
_exptl_crystal_density_method 'not measured'
_exptl_crystal_description prism
_exptl_crystal_F_000 1444
_exptl_crystal_size_max 0.80
_exptl_crystal_size_mid 0.50
_exptl_crystal_size_min 0.20
_refine_diff_density_max 0.801
_refine_diff_density_min -0.793
_refine_diff_density_rms 0.076
_refine_ls_extinction_method none
_refine_ls_goodness_of_fit_ref 1.093
_refine_ls_hydrogen_treatment constr
_refine_ls_matrix_type full
_refine_ls_number_parameters 725
_refine_ls_number_reflns 14029
_refine_ls_number_restraints 0
_refine_ls_restrained_S_all 1.093
_refine_ls_R_factor_all 0.1063
_refine_ls_R_factor_gt 0.0730
_refine_ls_shift/su_max 0.001
_refine_ls_shift/su_mean 0.000
_refine_ls_structure_factor_coef Fsqd
_refine_ls_weighting_details 'calc w=1/[\s^2^(Fo^2^)+(0.0512P)^2^+3.9554P] where P=(Fo^2^+2Fc^2^)/3'
_refine_ls_weighting_scheme calc
_refine_ls_wR_factor_gt 0.1414
_refine_ls_wR_factor_ref 0.1567
_reflns_number_gt 10184
_reflns_number_total 14029
_reflns_threshold_expression >2sigma(I)
_cod_data_source_file om400018b_si_002.cif
_cod_data_source_block complex4
_cod_database_code 4080473

loop_
_symmetry_equiv_pos_as_xyz
'x, y, z'
'-x, -y, -z'

loop_
_atom_site_label
_atom_site_type_symbol
_atom_site_fract_x
_atom_site_fract_y
_atom_site_fract_z
_atom_site_U_iso_or_equiv
_atom_site_adp_type
_atom_site_occupancy
_atom_site_symmetry_multiplicity
_atom_site_calc_flag
_atom_site_refinement_flags
Y1 Y 0.08057(4) -0.21359(3) 0.65586(2) 0.03539(14) Uani 1 1 d .
Y2 Y 0.07714(4) 0.21900(3) 0.84858(2) 0.03662(14) Uani 1 1 d .
Si1 Si 0.21293(14) -0.36067(9) 0.68266(9) 0.0508(4) Uani 1 1 d .
Si2 Si 0.34265(13) -0.19560(9) 0.75842(8) 0.0417(3) Uani 1 1 d .
Si3 Si -0.18310(15) -0.33944(10) 0.53001(9) 0.0591(5) Uani 1 1 d .
Si4 Si -0.15885(14) -0.33425(9) 0.68825(9) 0.0517(4) Uani 1 1 d .
Si5 Si -0.23369(14) 0.15276(10) 0.85287(9) 0.0549(4) Uani 1 1 d .
Si6 Si -0.06449(15) 0.21655(9) 0.99449(8) 0.0474(4) Uani 1 1 d .
Cl1 Cl 0.05901(14) 0.16095(8) 0.71678(7) 0.0570(4) Uani 1 1 d .
O1 O 0.0251(3) 0.3253(2) 0.81309(18) 0.0469(9) Uani 1 1 d .
N1 N 0.1739(3) -0.1290(2) 0.5881(2) 0.0374(10) Uani 1 1 d .
N2 N 0.0122(3) -0.1086(2) 0.6960(2) 0.0344(9) Uani 1 1 d .
N3 N 0.2808(4) 0.3008(2) 0.8977(2) 0.0366(9) Uani 1 1 d .
N4 N 0.1632(4) 0.1277(2) 0.8840(2) 0.0371(9) Uani 1 1 d .
N5 N 0.2248(4) -0.2638(2) 0.6973(2) 0.0392(10) Uani 1 1 d .
N6 N -0.1000(4) -0.3069(2) 0.6158(2) 0.0429(10) Uani 1 1 d .
N7 N -0.0870(4) 0.1942(2) 0.9019(2) 0.0420(10) Uani 1 1 d .
C1 C 0.0976(6) -0.1006(4) 0.4729(3) 0.0662(18) Uani 1 1 d .
H1A H 0.1839 -0.0823 0.4695 0.099 Uiso 1 1 calc R
H1B H 0.0602 -0.0612 0.4649 0.099 Uiso 1 1 calc R
H1C H 0.0567 -0.1480 0.4370 0.099 Uiso 1 1 calc R
C2 C 0.0848(5) -0.1167(3) 0.5471(3) 0.0439(13) Uani 1 1 d .
C3 C -0.0279(4) -0.1183(3) 0.5676(3) 0.0436(13) Uani 1 1 d .
H3 H -0.0957 -0.1334 0.5302 0.052 Uiso 1 1 calc R
C4 C -0.0527(4) -0.1001(3) 0.6377(3) 0.0421(12) Uani 1 1 d .
C5 C -0.1577(5) -0.0666(4) 0.6440(3) 0.0594(16) Uani 1 1 d .
H5A H -0.2064 -0.0895 0.6773 0.089 Uiso 1 1 calc R
H5B H -0.2092 -0.0783 0.5973 0.089 Uiso 1 1 calc R
H5C H -0.1246 -0.0108 0.6613 0.089 Uiso 1 1 calc R
C6 C 0.3002(4) -0.0968(3) 0.5788(2) 0.0392(12) Uani 1 1 d .
C7 C 0.3606(5) -0.1434(3) 0.5431(3) 0.0468(13) Uani 1 1 d .
C8 C 0.4863(5) -0.1100(4) 0.5413(3) 0.0546(15) Uani 1 1 d .
H8 H 0.5287 -0.1403 0.5178 0.065 Uiso 1 1 calc R
C9 C 0.5474(5) -0.0336(4) 0.5736(3) 0.0549(15) Uani 1 1 d .
H9 H 0.6315 -0.0124 0.5727 0.066 Uiso 1 1 calc R
C10 C 0.4862(5) 0.0119(3) 0.6072(3) 0.0497(14) Uani 1 1 d .
H10 H 0.5289 0.0644 0.6278 0.060 Uiso 1 1 calc R
C11 C 0.3620(4) -0.0180(3) 0.6114(2) 0.0408(12) Uani 1 1 d .
C12 C 0.2974(8) -0.2264(4) 0.5046(4) 0.0912(14) Uani 1 1 d .
H12 H 0.2145 -0.2435 0.5172 0.109 Uiso 1 1 calc R
C13 C 0.2831(7) -0.2341(4) 0.4239(4) 0.0912(14) Uani 1 1 d .
H13A H 0.2454 -0.1968 0.4101 0.137 Uiso 1 1 calc R
H13B H 0.2314 -0.2862 0.4001 0.137 Uiso 1 1 calc R
H13C H 0.3632 -0.2241 0.4098 0.137 Uiso 1 1 calc R
C14 C 0.3659(7) -0.2810(4) 0.5248(4) 0.0912(14) Uani 1 1 d .
H14A H 0.4466 -0.2660 0.5116 0.137 Uiso 1 1 calc R
H14B H 0.3202 -0.3338 0.4996 0.137 Uiso 1 1 calc R
H14C H 0.3746 -0.2780 0.5761 0.137 Uiso 1 1 calc R
C15 C 0.2983(5) 0.0361(3) 0.6463(3) 0.0450(13) Uani 1 1 d .
H15 H 0.2210 0.0033 0.6573 0.054 Uiso 1 1 calc R
C16 C 0.2636(6) 0.0846(4) 0.5950(3) 0.0659(17) Uani 1 1 d .
H16A H 0.3377 0.1185 0.5841 0.099 Uiso 1 1 calc R
H16B H 0.2178 0.1157 0.6173 0.099 Uiso 1 1 calc R
H16C H 0.2134 0.0503 0.5510 0.099 Uiso 1 1 calc R
C17 C 0.3726(5) 0.0899(3) 0.7164(3) 0.0576(15) Uani 1 1 d .
H17A H 0.3944 0.0593 0.7491 0.086 Uiso 1 1 calc R
H17B H 0.3239 0.1195 0.7378 0.086 Uiso 1 1 calc R
H17C H 0.4468 0.1251 0.7070 0.086 Uiso 1 1 calc R
C18 C 0.4951(5) 0.3425(3) 0.9631(3) 0.0497(14) Uani 1 1 d .
H18A H 0.5489 0.3390 0.9284 0.075 Uiso 1 1 calc R
H18B H 0.5299 0.3332 1.0078 0.075 Uiso 1 1 calc R
H18C H 0.4864 0.3939 0.9713 0.075 Uiso 1 1 calc R
C19 C 0.3706(4) 0.2825(3) 0.9346(2) 0.0382(12) Uani 1 1 d .
C20 C 0.3608(4) 0.2106(3) 0.9504(3) 0.0415(12) Uani 1 1 d .
H20 H 0.4263 0.2104 0.9843 0.050 Uiso 1 1 calc R
C21 C 0.2699(5) 0.1374(3) 0.9247(3) 0.0401(12) Uani 1 1 d .
C22 C 0.3001(5) 0.0694(3) 0.9461(3) 0.0592(16) Uani 1 1 d .
H22A H 0.2400 0.0448 0.9732 0.089 Uiso 1 1 calc R
H22B H 0.3813 0.0872 0.9754 0.089 Uiso 1 1 calc R
H22C H 0.2984 0.0322 0.9034 0.089 Uiso 1 1 calc R
C23 C 0.3165(5) 0.3759(3) 0.8789(3) 0.0425(12) Uani 1 1 d .
C24 C 0.3777(5) 0.3871(3) 0.8209(3) 0.0502(14) Uani 1 1 d .
C25 C 0.4080(6) 0.4602(4) 0.8032(3) 0.0636(17) Uani 1 1 d .
H25 H 0.4493 0.4682 0.7644 0.076 Uiso 1 1 calc R
C26 C 0.3788(6) 0.5200(3) 0.8411(3) 0.0600(17) Uani 1 1 d .
H26 H 0.4012 0.5688 0.8287 0.072 Uiso 1 1 calc R
C27 C 0.3164(5) 0.5093(3) 0.8976(3) 0.0554(16) Uani 1 1 d .
H27 H 0.2943 0.5504 0.9223 0.067 Uiso 1 1 calc R
C28 C 0.2856(5) 0.4377(3) 0.9185(3) 0.0463(13) Uani 1 1 d .
C29 C 0.4176(6) 0.3248(3) 0.7765(3) 0.0617(17) Uani 1 1 d .
H29 H 0.3933 0.2776 0.7965 0.074 Uiso 1 1 calc R
C30 C 0.3498(7) 0.3040(4) 0.6978(3) 0.080(2) Uani 1 1 d .
H30A H 0.2625 0.2802 0.6961 0.121 Uiso 1 1 calc R
H30B H 0.3812 0.2678 0.6692 0.121 Uiso 1 1 calc R
H30C H 0.3634 0.3508 0.6789 0.121 Uiso 1 1 calc R
C31 C 0.5551(7) 0.3477(5) 0.7778(4) 0.089(2) Uani 1 1 d .
H31A H 0.5799 0.3903 0.7535 0.134 Uiso 1 1 calc R
H31B H 0.5755 0.3036 0.7537 0.134 Uiso 1 1 calc R
H31C H 0.5979 0.3639 0.8271 0.134 Uiso 1 1 calc R
C32 C 0.2227(5) 0.4286(3) 0.9831(3) 0.0521(15) Uani 1 1 d .
H32 H 0.1566 0.3778 0.9703 0.062 Uiso 1 1 calc R
C33 C 0.1623(6) 0.4919(4) 1.0054(4) 0.079(2) Uani 1 1 d .
H33A H 0.2258 0.5410 1.0265 0.118 Uiso 1 1 calc R
H33B H 0.1104 0.4769 1.0401 0.118 Uiso 1 1 calc R
H33C H 0.1129 0.4975 0.9634 0.118 Uiso 1 1 calc R
C34 C 0.3091(6) 0.4281(4) 1.0497(3) 0.0662(17) Uani 1 1 d .
H34A H 0.3381 0.3837 1.0402 0.099 Uiso 1 1 calc R
H34B H 0.2652 0.4249 1.0898 0.099 Uiso 1 1 calc R
H34C H 0.3786 0.4755 1.0615 0.099 Uiso 1 1 calc R
C35 C 0.0030(4) -0.0671(3) 0.7644(2) 0.0360(11) Uani 1 1 d .
C36 C 0.0843(4) 0.0071(3) 0.7922(3) 0.0388(12) Uani 1 1 d .
H36 H 0.1432 0.0294 0.7655 0.047 Uiso 1 1 calc R
C37 C 0.0804(4) 0.0491(3) 0.8583(3) 0.0360(11) Uani 1 1 d .
C38 C -0.0063(5) 0.0161(3) 0.8982(3) 0.0446(13) Uani 1 1 d .
H38 H -0.0096 0.0439 0.9433 0.054 Uiso 1 1 calc R
C39 C -0.0868(5) -0.0570(3) 0.8710(3) 0.0498(14) Uani 1 1 d .
H39 H -0.1457 -0.0791 0.8977 0.060 Uiso 1 1 calc R
C40 C -0.0829(5) -0.0991(3) 0.8050(3) 0.0423(12) Uani 1 1 d .
H40 H -0.1385 -0.1495 0.7874 0.051 Uiso 1 1 calc R
C41 C 0.3624(5) -0.3801(4) 0.6793(4) 0.0643(17) Uani 1 1 d .
H41A H 0.3964 -0.3624 0.6390 0.096 Uiso 1 1 calc R
H41B H 0.3490 -0.4354 0.6736 0.096 Uiso 1 1 calc R
H41C H 0.4194 -0.3526 0.7235 0.096 Uiso 1 1 calc R
C42 C 0.1090(5) -0.4161(4) 0.5960(4) 0.074(2) Uani 1 1 d .
H42A H 0.0284 -0.4102 0.5964 0.111 Uiso 1 1 calc R
H42B H 0.1020 -0.4707 0.5900 0.111 Uiso 1 1 calc R
H42C H 0.1429 -0.3962 0.5565 0.111 Uiso 1 1 calc R
C43 C 0.1507(6) -0.4079(4) 0.7557(4) 0.0717(19) Uani 1 1 d .
H43A H 0.1939 -0.3756 0.8020 0.108 Uiso 1 1 calc R
H43B H 0.1621 -0.4585 0.7510 0.108 Uiso 1 1 calc R
H43C H 0.0637 -0.4140 0.7517 0.108 Uiso 1 1 calc R
C44 C 0.4911(5) -0.1649(4) 0.7262(3) 0.0591(16) Uani 1 1 d .
H44A H 0.5166 -0.2100 0.7114 0.089 Uiso 1 1 calc R
H44B H 0.5530 -0.1281 0.7647 0.089 Uiso 1 1 calc R
H44C H 0.4813 -0.1407 0.6859 0.089 Uiso 1 1 calc R
C45 C 0.3762(6) -0.2234(4) 0.8467(3) 0.0654(17) Uani 1 1 d .
H45A H 0.3003 -0.2416 0.8647 0.098 Uiso 1 1 calc R
H45B H 0.4323 -0.1785 0.8809 0.098 Uiso 1 1 calc R
H45C H 0.4133 -0.2644 0.8399 0.098 Uiso 1 1 calc R
C46 C 0.2958(5) -0.1059(3) 0.7802(3) 0.0501(14) Uani 1 1 d .
H46A H 0.2797 -0.0879 0.7366 0.075 Uiso 1 1 calc R
H46B H 0.3614 -0.0657 0.8139 0.075 Uiso 1 1 calc R
H46C H 0.2220 -0.1181 0.8012 0.075 Uiso 1 1 calc R
C47 C -0.0766(6) -0.3248(4) 0.4638(3) 0.078(2) Uani 1 1 d .
H47A H -0.0260 -0.2707 0.4739 0.117 Uiso 1 1 calc R
H47B H -0.1242 -0.3388 0.4157 0.117 Uiso 1 1 calc R
H47C H -0.0245 -0.3572 0.4675 0.117 Uiso 1 1 calc R
C48 C -0.2976(6) -0.2873(5) 0.5127(4) 0.085(2) Uani 1 1 d .
H48A H -0.3445 -0.2868 0.5514 0.127 Uiso 1 1 calc R
H48B H -0.3528 -0.3138 0.4677 0.127 Uiso 1 1 calc R
H48C H -0.2545 -0.2343 0.5102 0.127 Uiso 1 1 calc R
C49 C -0.2729(6) -0.4460(4) 0.5083(4) 0.095(3) Uani 1 1 d .
H49A H -0.2179 -0.4756 0.5174 0.142 Uiso 1 1 calc R
H49B H -0.3115 -0.4616 0.4581 0.142 Uiso 1 1 calc R
H49C H -0.3356 -0.4558 0.5380 0.142 Uiso 1 1 calc R
C50 C -0.0396(5) -0.2814(3) 0.7710(3) 0.0486(13) Uani 1 1 d .
H50A H 0.0362 -0.2928 0.7659 0.073 Uiso 1 1 calc R
H50B H -0.0690 -0.2984 0.8127 0.073 Uiso 1 1 calc R
H50C H -0.0247 -0.2259 0.7769 0.073 Uiso 1 1 calc R
C51 C -0.3007(5) -0.3083(5) 0.7017(4) 0.084(2) Uani 1 1 d .
H51A H -0.2902 -0.2561 0.6944 0.127 Uiso 1 1 calc R
H51B H -0.3152 -0.3107 0.7501 0.127 Uiso 1 1 calc R
H51C H -0.3704 -0.3446 0.6676 0.127 Uiso 1 1 calc R
C52 C -0.1967(7) -0.4398(4) 0.6909(4) 0.088(2) Uani 1 1 d .
H52A H -0.2703 -0.4695 0.6562 0.132 Uiso 1 1 calc R
H52B H -0.2104 -0.4467 0.7385 0.132 Uiso 1 1 calc R
H52C H -0.1289 -0.4578 0.6793 0.132 Uiso 1 1 calc R
C53 C -0.2367(6) 0.1602(5) 0.7566(3) 0.091(3) Uani 1 1 d .
H53A H -0.1982 0.2138 0.7541 0.137 Uiso 1 1 calc R
H53B H -0.3211 0.1424 0.7317 0.137 Uiso 1 1 calc R
H53C H -0.1922 0.1281 0.7342 0.137 Uiso 1 1 calc R
C54 C -0.3440(6) 0.2012(4) 0.8864(4) 0.079(2) Uani 1 1 d .
H54A H -0.3511 0.1952 0.9351 0.119 Uiso 1 1 calc R
H54B H -0.4238 0.1776 0.8558 0.119 Uiso 1 1 calc R
H54C H -0.3141 0.2561 0.8858 0.119 Uiso 1 1 calc R
C55 C -0.3024(6) 0.0474(4) 0.8510(5) 0.103(3) Uani 1 1 d .
H55A H -0.2493 0.0195 0.8325 0.155 Uiso 1 1 calc R
H55B H -0.3825 0.0275 0.8202 0.155 Uiso 1 1 calc R
H55C H -0.3113 0.0403 0.8992 0.155 Uiso 1 1 calc R
C56 C -0.1586(6) 0.1399(4) 1.0357(3) 0.0653(17) Uani 1 1 d .
H56A H -0.2446 0.1357 1.0242 0.098 Uiso 1 1 calc R
H56B H -0.1324 0.1537 1.0873 0.098 Uiso 1 1 calc R
H56C H -0.1476 0.0905 1.0169 0.098 Uiso 1 1 calc R
C57 C 0.0991(5) 0.2299(3) 1.0312(3) 0.0558(15) Uani 1 1 d .
H57A H 0.1108 0.1795 1.0282 0.084 Uiso 1 1 calc R
H57B H 0.1190 0.2575 1.0809 0.084 Uiso 1 1 calc R
H57C H 0.1525 0.2595 1.0035 0.084 Uiso 1 1 calc R
C58 C -0.0964(6) 0.3086(3) 1.0302(3) 0.0638(17) Uani 1 1 d .
H58A H -0.0486 0.3503 1.0103 0.096 Uiso 1 1 calc R
H58B H -0.0739 0.3219 1.0820 0.096 Uiso 1 1 calc R
H58C H -0.1831 0.3014 1.0166 0.096 Uiso 1 1 calc R
C59 C 0.0537(7) 0.3554(4) 0.7498(3) 0.073(2) Uani 1 1 d .
H59A H 0.0556 0.3141 0.7108 0.088 Uiso 1 1 calc R
H59B H 0.1331 0.3968 0.7606 0.088 Uiso 1 1 calc R
C60 C -0.0499(7) 0.3865(4) 0.7301(4) 0.097(3) Uani 1 1 d .
H60A H -0.1230 0.3450 0.7026 0.117 Uiso 1 1 calc R
H60B H -0.0255 0.4267 0.7023 0.117 Uiso 1 1 calc R
C61 C -0.0724(7) 0.4200(4) 0.8027(4) 0.0808(15) Uani 1 1 d .
H61A H -0.0128 0.4716 0.8231 0.097 Uiso 1 1 calc R
H61B H -0.1557 0.4236 0.7998 0.097 Uiso 1 1 calc R
C62 C -0.0559(7) 0.3633(4) 0.8449(4) 0.0808(15) Uani 1 1 d .
H62A H -0.0197 0.3895 0.8948 0.097 Uiso 1 1 calc R
H62B H -0.1354 0.3248 0.8442 0.097 Uiso 1 1 calc R

loop_
_atom_site_aniso_label
_atom_site_aniso_U_11
_atom_site_aniso_U_22
_atom_site_aniso_U_33
_atom_site_aniso_U_23
_atom_site_aniso_U_13
_atom_site_aniso_U_12
Y1 0.0330(3) 0.0363(3) 0.0379(3) 0.0055(2) 0.0061(2) 0.0140(2)
Y2 0.0382(3) 0.0348(3) 0.0365(3) 0.0067(2) 0.0053(2) 0.0123(2)
Si1 0.0379(8) 0.0428(9) 0.0760(11) 0.0120(8) 0.0101(8) 0.0199(7)
Si2 0.0383(8) 0.0461(9) 0.0443(8) 0.0111(6) 0.0057(6) 0.0189(7)
Si3 0.0447(9) 0.0639(11) 0.0557(10) -0.0100(8) -0.0042(8) 0.0154(8)
Si4 0.0391(8) 0.0486(10) 0.0667(10) 0.0092(8) 0.0146(7) 0.0128(7)
Si5 0.0405(9) 0.0499(10) 0.0714(11) 0.0100(8) 0.0073(8) 0.0128(7)
Si6 0.0568(9) 0.0442(9) 0.0485(9) 0.0133(7) 0.0203(7) 0.0209(7)
Cl1 0.0763(10) 0.0570(9) 0.0375(7) 0.0040(6) 0.0060(7) 0.0258(8)
O1 0.058(2) 0.043(2) 0.046(2) 0.0151(16) 0.0083(17) 0.0218(18)
N1 0.031(2) 0.046(3) 0.036(2) 0.0091(18) 0.0042(18) 0.0135(19)
N2 0.032(2) 0.036(2) 0.036(2) 0.0026(17) 0.0040(17) 0.0144(18)
N3 0.038(2) 0.031(2) 0.037(2) 0.0039(17) 0.0022(18) 0.0100(18)
N4 0.044(2) 0.031(2) 0.036(2) 0.0027(17) 0.0091(19) 0.0121(19)
N5 0.037(2) 0.039(2) 0.048(2) 0.0077(19) 0.0112(19) 0.0216(19)
N6 0.037(2) 0.037(2) 0.052(3) 0.0003(19) 0.006(2) 0.0121(19)
N7 0.043(2) 0.036(2) 0.049(2) 0.0080(19) 0.010(2) 0.016(2)
C1 0.065(4) 0.089(5) 0.047(3) 0.029(3) 0.005(3) 0.022(4)
C2 0.041(3) 0.050(3) 0.038(3) 0.008(2) 0.003(2) 0.012(3)
C3 0.034(3) 0.054(3) 0.039(3) 0.009(2) 0.002(2) 0.011(2)
C4 0.033(3) 0.040(3) 0.054(3) 0.010(2) 0.004(2) 0.015(2)
C5 0.054(4) 0.080(5) 0.057(4) 0.015(3) 0.006(3) 0.042(3)
C6 0.038(3) 0.054(3) 0.029(2) 0.011(2) 0.009(2) 0.017(2)
C7 0.049(3) 0.061(4) 0.038(3) 0.019(3) 0.011(2) 0.021(3)
C8 0.056(4) 0.073(4) 0.051(3) 0.022(3) 0.022(3) 0.035(3)
C9 0.039(3) 0.075(5) 0.062(4) 0.026(3) 0.020(3) 0.024(3)
C10 0.044(3) 0.052(4) 0.052(3) 0.018(3) 0.009(3) 0.011(3)
C11 0.039(3) 0.048(3) 0.033(3) 0.011(2) 0.005(2) 0.010(2)
C12 0.108(4) 0.082(3) 0.080(3) 0.000(2) 0.011(3) 0.037(3)
C13 0.108(4) 0.082(3) 0.080(3) 0.000(2) 0.011(3) 0.037(3)
C14 0.108(4) 0.082(3) 0.080(3) 0.000(2) 0.011(3) 0.037(3)
C15 0.039(3) 0.049(3) 0.045(3) 0.008(2) 0.008(2) 0.011(2)
C16 0.073(4) 0.078(5) 0.059(4) 0.009(3) 0.013(3) 0.045(4)
C17 0.061(4) 0.049(4) 0.058(4) 0.008(3) 0.008(3) 0.013(3)
C18 0.044(3) 0.037(3) 0.063(4) 0.009(3) -0.001(3) 0.010(2)
C19 0.040(3) 0.032(3) 0.040(3) 0.000(2) 0.007(2) 0.011(2)
C20 0.037(3) 0.040(3) 0.044(3) 0.005(2) -0.002(2) 0.011(2)
C21 0.046(3) 0.038(3) 0.039(3) 0.009(2) 0.007(2) 0.018(2)
C22 0.063(4) 0.045(3) 0.070(4) 0.015(3) -0.001(3) 0.020(3)
C23 0.039(3) 0.033(3) 0.051(3) 0.010(2) -0.002(2) 0.009(2)
C24 0.048(3) 0.045(3) 0.053(3) 0.015(3) 0.004(3) 0.008(3)
C25 0.070(4) 0.055(4) 0.059(4) 0.024(3) 0.006(3) 0.007(3)
C26 0.063(4) 0.039(3) 0.067(4) 0.015(3) -0.008(3) 0.005(3)
C27 0.055(4) 0.037(3) 0.068(4) 0.005(3) -0.014(3) 0.017(3)
C28 0.039(3) 0.038(3) 0.053(3) 0.005(2) -0.010(3) 0.008(2)
C29 0.076(4) 0.046(4) 0.064(4) 0.016(3) 0.030(3) 0.013(3)
C30 0.100(6) 0.074(5) 0.058(4) 0.005(3) 0.023(4) 0.016(4)
C31 0.087(5) 0.092(6) 0.107(6) 0.031(5) 0.047(5) 0.039(5)
C32 0.045(3) 0.036(3) 0.066(4) 0.000(3) -0.002(3) 0.010(3)
C33 0.069(4) 0.052(4) 0.112(6) 0.000(4) 0.015(4) 0.025(3)
C34 0.074(4) 0.061(4) 0.065(4) 0.004(3) 0.012(3) 0.027(3)
C35 0.038(3) 0.031(3) 0.041(3) 0.004(2) 0.005(2) 0.017(2)
C36 0.039(3) 0.042(3) 0.040(3) 0.007(2) 0.015(2) 0.018(2)
C37 0.037(3) 0.032(3) 0.043(3) 0.009(2) 0.009(2) 0.016(2)
C38 0.057(3) 0.039(3) 0.041(3) 0.005(2) 0.018(3) 0.019(3)
C39 0.058(4) 0.040(3) 0.059(3) 0.011(3) 0.032(3) 0.018(3)
C40 0.045(3) 0.029(3) 0.054(3) 0.010(2) 0.015(2) 0.011(2)
C41 0.049(4) 0.058(4) 0.091(5) 0.018(3) 0.011(3) 0.025(3)
C42 0.048(4) 0.052(4) 0.114(6) -0.005(4) 0.007(4) 0.019(3)
C43 0.059(4) 0.055(4) 0.122(6) 0.047(4) 0.029(4) 0.028(3)
C44 0.039(3) 0.060(4) 0.074(4) 0.010(3) 0.009(3) 0.014(3)
C45 0.069(4) 0.074(5) 0.063(4) 0.024(3) 0.006(3) 0.036(4)
C46 0.050(3) 0.049(3) 0.054(3) 0.007(3) 0.005(3) 0.023(3)
C47 0.067(4) 0.099(6) 0.057(4) 0.000(4) 0.005(3) 0.022(4)
C48 0.062(4) 0.116(6) 0.073(5) 0.004(4) -0.013(4) 0.043(4)
C49 0.072(5) 0.078(5) 0.095(5) -0.031(4) 0.007(4) -0.005(4)
C50 0.057(3) 0.053(3) 0.045(3) 0.014(3) 0.018(3) 0.025(3)
C51 0.036(3) 0.113(6) 0.106(6) 0.017(5) 0.023(4) 0.025(4)
C52 0.075(5) 0.063(5) 0.118(6) 0.027(4) 0.019(4) 0.007(4)
C53 0.057(4) 0.123(7) 0.067(4) 0.002(4) -0.012(4) 0.008(4)
C54 0.055(4) 0.088(5) 0.102(6) 0.018(4) 0.016(4) 0.034(4)
C55 0.060(4) 0.057(5) 0.169(8) 0.017(5) -0.011(5) 0.000(4)
C56 0.073(4) 0.066(4) 0.070(4) 0.024(3) 0.034(3) 0.029(3)
C57 0.070(4) 0.057(4) 0.046(3) 0.013(3) 0.018(3) 0.025(3)
C58 0.083(5) 0.056(4) 0.063(4) 0.011(3) 0.027(3) 0.034(3)
C59 0.117(6) 0.062(4) 0.058(4) 0.031(3) 0.027(4) 0.041(4)
C60 0.100(6) 0.072(5) 0.097(6) 0.032(4) -0.050(5) 0.011(4)
C61 0.081(3) 0.077(4) 0.106(4) 0.037(3) 0.022(3) 0.044(3)
C62 0.081(3) 0.077(4) 0.106(4) 0.037(3) 0.022(3) 0.044(3)

loop_
_atom_type_symbol
_atom_type_description
_atom_type_scat_dispersion_real
_atom_type_scat_dispersion_imag
_atom_type_scat_source
C C 0.0033 0.0016 'International Tables Vol C Tables 4.2.6.8 and 6.1.1.4'
H H 0.0000 0.0000 'International Tables Vol C Tables 4.2.6.8 and 6.1.1.4'
N N 0.0061 0.0033 'International Tables Vol C Tables 4.2.6.8 and 6.1.1.4'
O O 0.0106 0.0060 'International Tables Vol C Tables 4.2.6.8 and 6.1.1.4'
Si Si 0.0817 0.0704 'International Tables Vol C Tables 4.2.6.8 and 6.1.1.4'
Y Y -2.7962 3.5667 'International Tables Vol C Tables 4.2.6.8 and 6.1.1.4'
Cl Cl 0.1484 0.1585 'International Tables Vol C Tables 4.2.6.8 and 6.1.1.4'

loop_
_geom_angle_atom_site_label_1
_geom_angle_atom_site_label_2
_geom_angle_atom_site_label_3
_geom_angle
N6 Y1 N5 110.58(15)
N6 Y1 N1 123.40(14)
N5 Y1 N1 105.67(14)
N6 Y1 N2 99.86(14)
N5 Y1 N2 136.81(14)
N1 Y1 N2 80.26(14)
N6 Y1 C2 101.60(15)
N5 Y1 C2 129.42(15)
N1 Y1 C2 25.25(13)
N2 Y1 C2 69.45(14)
N6 Y1 C4 87.09(14)
N5 Y1 C4 160.34(14)
N1 Y1 C4 69.06(14)
N2 Y1 C4 25.62(13)
C2 Y1 C4 50.40(15)
N6 Y1 Si4 30.40(11)
N5 Y1 Si4 99.49(11)
N1 Y1 Si4 150.84(10)
N2 Y1 Si4 91.46(10)
C2 Y1 Si4 125.99(10)
C4 Y1 Si4 91.58(10)
N6 Y1 Si2 135.98(12)
N5 Y1 Si2 28.66(10)
N1 Y1 Si2 93.74(10)
N2 Y1 Si2 109.91(9)
C2 Y1 Si2 118.68(10)
C4 Y1 Si2 131.69(10)
Si4 Y1 Si2 115.31(4)
N7 Y2 N4 99.30(14)
N7 Y2 N3 128.64(14)
N4 Y2 N3 80.01(14)
N7 Y2 O1 89.14(14)
N4 Y2 O1 170.12(13)
N3 Y2 O1 90.73(13)
N7 Y2 Cl1 120.56(11)
N4 Y2 Cl1 92.06(10)
N3 Y2 Cl1 110.75(10)
O1 Y2 Cl1 87.99(9)
N7 Y2 Si6 26.49(11)
N4 Y2 Si6 88.74(10)
N3 Y2 Si6 103.03(10)
O1 Y2 Si6 96.76(9)
Cl1 Y2 Si6 145.83(5)
N5 Si1 C41 114.3(2)
N5 Si1 C42 111.4(3)
C41 Si1 C42 106.5(3)
N5 Si1 C43 112.3(3)
C41 Si1 C43 104.4(3)
C42 Si1 C43 107.4(3)
N5 Si2 C44 115.1(2)
N5 Si2 C46 107.3(2)
C44 Si2 C46 106.3(3)
N5 Si2 C45 114.8(3)
C44 Si2 C45 106.7(3)
C46 Si2 C45 105.8(3)
N5 Si2 Y1 39.18(14)
C44 Si2 Y1 121.1(2)
C46 Si2 Y1 68.59(16)
C45 Si2 Y1 131.7(2)
N6 Si3 C47 109.7(2)
N6 Si3 C48 112.2(3)
C47 Si3 C48 108.5(3)
N6 Si3 C49 113.6(3)
C47 Si3 C49 106.3(3)
C48 Si3 C49 106.2(4)
N6 Si4 C51 113.7(3)
N6 Si4 C52 116.6(3)
C51 Si4 C52 106.0(3)
N6 Si4 C50 107.9(2)
C51 Si4 C50 106.8(3)
C52 Si4 C50 105.1(3)
N6 Si4 Y1 41.48(13)
C51 Si4 Y1 122.4(3)
C52 Si4 Y1 131.5(2)
C50 Si4 Y1 66.60(17)
N7 Si5 C55 114.2(3)
N7 Si5 C54 112.7(3)
C55 Si5 C54 106.5(4)
N7 Si5 C53 111.2(3)
C55 Si5 C53 105.6(4)
C54 Si5 C53 106.1(4)
N7 Si6 C56 114.8(3)
N7 Si6 C57 109.3(2)
C56 Si6 C57 105.6(3)
N7 Si6 C58 112.4(2)
C56 Si6 C58 106.7(3)
C57 Si6 C58 107.6(3)
N7 Si6 Y2 35.10(14)
C56 Si6 Y2 135.8(2)
C57 Si6 Y2 75.60(17)
C58 Si6 Y2 115.1(2)
C62 O1 C59 108.0(5)
C62 O1 Y2 125.6(3)
C59 O1 Y2 125.9(3)
C2 N1 C6 119.6(4)
C2 N1 Y1 106.6(3)
C6 N1 Y1 133.5(3)
C4 N2 C35 117.8(4)
C4 N2 Y1 104.8(3)
C35 N2 Y1 135.8(3)
C19 N3 C23 115.9(4)
C19 N3 Y2 127.5(3)
C23 N3 Y2 116.1(3)
C21 N4 C37 117.5(4)
C21 N4 Y2 130.6(3)
C37 N4 Y2 111.8(3)
Si2 N5 Si1 121.0(2)
Si2 N5 Y1 112.2(2)
Si1 N5 Y1 126.1(2)
Si4 N6 Si3 122.4(2)
Si4 N6 Y1 108.1(2)
Si3 N6 Y1 128.9(2)
Si5 N7 Si6 120.1(2)
Si5 N7 Y2 121.5(2)
Si6 N7 Y2 118.4(2)
C2 C1 H1A 109.5
C2 C1 H1B 109.5
H1A C1 H1B 109.5
C2 C1 H1C 109.5
H1A C1 H1C 109.5
H1B C1 H1C 109.5
N1 C2 C3 123.1(5)
N1 C2 C1 121.8(5)
C3 C2 C1 115.1(5)
N1 C2 Y1 48.2(2)
C3 C2 Y1 80.1(3)
C1 C2 Y1 153.0(4)
C2 C3 C4 128.2(5)
C2 C3 H3 115.9
C4 C3 H3 115.9
N2 C4 C3 123.7(5)
N2 C4 C5 120.5(5)
C3 C4 C5 115.7(5)
N2 C4 Y1 49.6(2)
C3 C4 Y1 79.4(3)
C5 C4 Y1 154.9(4)
C4 C5 H5A 109.5
C4 C5 H5B 109.5
H5A C5 H5B 109.5
C4 C5 H5C 109.5
H5A C5 H5C 109.5
H5B C5 H5C 109.5
C7 C6 C11 121.4(5)
C7 C6 N1 121.2(5)
C11 C6 N1 117.3(4)
C6 C7 C8 118.3(5)
C6 C7 C12 123.4(5)
C8 C7 C12 118.3(6)
C9 C8 C7 120.7(5)
C9 C8 H8 119.6
C7 C8 H8 119.6
C8 C9 C10 120.3(5)
C8 C9 H9 119.8
C10 C9 H9 119.8
C9 C10 C11 121.6(5)
C9 C10 H10 119.2
C11 C10 H10 119.2
C10 C11 C6 117.6(5)
C10 C11 C15 119.0(5)
C6 C11 C15 123.2(4)
C7 C12 C13 110.9(6)
C7 C12 C14 112.9(6)
C13 C12 C14 107.9(6)
C7 C12 H12 108.3
C13 C12 H12 108.3
C14 C12 H12 108.3
C12 C13 H13A 109.5
C12 C13 H13B 109.5
H13A C13 H13B 109.5
C12 C13 H13C 109.5
H13A C13 H13C 109.5
H13B C13 H13C 109.5
C12 C14 H14A 109.5
C12 C14 H14B 109.5
H14A C14 H14B 109.5
C12 C14 H14C 109.5
H14A C14 H14C 109.5
H14B C14 H14C 109.5
C11 C15 C17 113.8(4)
C11 C15 C16 111.3(4)
C17 C15 C16 109.4(5)
C11 C15 H15 107.4
C17 C15 H15 107.4
C16 C15 H15 107.4
C15 C16 H16A 109.5
C15 C16 H16B 109.5
H16A C16 H16B 109.5
C15 C16 H16C 109.5
H16A C16 H16C 109.5
H16B C16 H16C 109.5
C15 C17 H17A 109.5
C15 C17 H17B 109.5
H17A C17 H17B 109.5
C15 C17 H17C 109.5
H17A C17 H17C 109.5
H17B C17 H17C 109.5
C19 C18 H18A 109.5
C19 C18 H18B 109.5
H18A C18 H18B 109.5
C19 C18 H18C 109.5
H18A C18 H18C 109.5
H18B C18 H18C 109.5
N3 C19 C20 125.6(4)
N3 C19 C18 120.5(4)
C20 C19 C18 113.9(4)
C19 C20 C21 131.4(5)
C19 C20 H20 114.3
C21 C20 H20 114.3
N4 C21 C20 123.1(5)
N4 C21 C22 120.8(5)
C20 C21 C22 116.0(5)
C21 C22 H22A 109.5
C21 C22 H22B 109.5
H22A C22 H22B 109.5
C21 C22 H22C 109.5
H22A C22 H22C 109.5
H22B C22 H22C 109.5
C24 C23 C28 120.2(5)
C24 C23 N3 120.5(5)
C28 C23 N3 119.3(5)
C23 C24 C25 118.8(6)
C23 C24 C29 124.0(5)
C25 C24 C29 117.1(5)
C26 C25 C24 121.3(6)
C26 C25 H25 119.3
C24 C25 H25 119.3
C25 C26 C27 120.4(6)
C25 C26 H26 119.8
C27 C26 H26 119.8
C26 C27 C28 120.7(6)
C26 C27 H27 119.6
C28 C27 H27 119.6
C27 C28 C23 118.5(5)
C27 C28 C32 119.7(5)
C23 C28 C32 121.8(5)
C31 C29 C24 113.6(5)
C31 C29 C30 109.4(5)
C24 C29 C30 110.2(5)
C31 C29 H29 107.8
C24 C29 H29 107.8
C30 C29 H29 107.8
C29 C30 H30A 109.5
C29 C30 H30B 109.5
H30A C30 H30B 109.5
C29 C30 H30C 109.5
H30A C30 H30C 109.5
H30B C30 H30C 109.5
C29 C31 H31A 109.5
C29 C31 H31B 109.5
H31A C31 H31B 109.5
C29 C31 H31C 109.5
H31A C31 H31C 109.5
H31B C31 H31C 109.5
C28 C32 C34 113.2(5)
C28 C32 C33 114.0(5)
C34 C32 C33 107.1(5)
C28 C32 H32 107.4
C34 C32 H32 107.4
C33 C32 H32 107.4
C32 C33 H33A 109.5
C32 C33 H33B 109.5
H33A C33 H33B 109.5
C32 C33 H33C 109.5
H33A C33 H33C 109.5
H33B C33 H33C 109.5
C32 C34 H34A 109.5
C32 C34 H34B 109.5
H34A C34 H34B 109.5
C32 C34 H34C 109.5
H34A C34 H34C 109.5
H34B C34 H34C 109.5
C36 C35 C40 118.4(4)
C36 C35 N2 119.1(4)
C40 C35 N2 122.6(4)
C37 C36 C35 121.3(4)
C37 C36 H36 119.3
C35 C36 H36 119.3
C36 C37 C38 119.5(4)
C36 C37 N4 119.6(4)
C38 C37 N4 120.8(4)
C39 C38 C37 119.4(5)
C39 C38 H38 120.3
C37 C38 H38 120.3
C38 C39 C40 121.2(5)
C38 C39 H39 119.4
C40 C39 H39 119.4
C39 C40 C35 120.2(5)
C39 C40 H40 119.9
C35 C40 H40 119.9
Si1 C41 H41A 109.5
Si1 C41 H41B 109.5
H41A C41 H41B 109.5
Si1 C41 H41C 109.5
H41A C41 H41C 109.5
H41B C41 H41C 109.5
Si1 C42 H42A 109.5
Si1 C42 H42B 109.5
H42A C42 H42B 109.5
Si1 C42 H42C 109.5
H42A C42 H42C 109.5
H42B C42 H42C 109.5
Si1 C43 H43A 109.5
Si1 C43 H43B 109.5
H43A C43 H43B 109.5
Si1 C43 H43C 109.5
H43A C43 H43C 109.5
H43B C43 H43C 109.5
Si2 C44 H44A 109.5
Si2 C44 H44B 109.5
H44A C44 H44B 109.5
Si2 C44 H44C 109.5
H44A C44 H44C 109.5
H44B C44 H44C 109.5
Si2 C45 H45A 109.5
Si2 C45 H45B 109.5
H45A C45 H45B 109.5
Si2 C45 H45C 109.5
H45A C45 H45C 109.5
H45B C45 H45C 109.5
Si2 C46 H46A 109.5
Si2 C46 H46B 109.5
H46A C46 H46B 109.5
Si2 C46 H46C 109.5
H46A C46 H46C 109.5
H46B C46 H46C 109.5
Si3 C47 H47A 109.5
Si3 C47 H47B 109.5
H47A C47 H47B 109.5
Si3 C47 H47C 109.5
H47A C47 H47C 109.5
H47B C47 H47C 109.5
Si3 C48 H48A 109.5
Si3 C48 H48B 109.5
H48A C48 H48B 109.5
Si3 C48 H48C 109.5
H48A C48 H48C 109.5
H48B C48 H48C 109.5
Si3 C49 H49A 109.5
Si3 C49 H49B 109.5
H49A C49 H49B 109.5
Si3 C49 H49C 109.5
H49A C49 H49C 109.5
H49B C49 H49C 109.5
Si4 C50 H50A 109.5
Si4 C50 H50B 109.5
H50A C50 H50B 109.5
Si4 C50 H50C 109.5
H50A C50 H50C 109.5
H50B C50 H50C 109.5
Si4 C51 H51A 109.5
Si4 C51 H51B 109.5
H51A C51 H51B 109.5
Si4 C51 H51C 109.5
H51A C51 H51C 109.5
H51B C51 H51C 109.5
Si4 C52 H52A 109.5
Si4 C52 H52B 109.5
H52A C52 H52B 109.5
Si4 C52 H52C 109.5
H52A C52 H52C 109.5
H52B C52 H52C 109.5
Si5 C53 H53A 109.5
Si5 C53 H53B 109.5
H53A C53 H53B 109.5
Si5 C53 H53C 109.5
H53A C53 H53C 109.5
H53B C53 H53C 109.5
Si5 C54 H54A 109.5
Si5 C54 H54B 109.5
H54A C54 H54B 109.5
Si5 C54 H54C 109.5
H54A C54 H54C 109.5
H54B C54 H54C 109.5
Si5 C55 H55A 109.5
Si5 C55 H55B 109.5
H55A C55 H55B 109.5
Si5 C55 H55C 109.5
H55A C55 H55C 109.5
H55B C55 H55C 109.5
Si6 C56 H56A 109.5
Si6 C56 H56B 109.5
H56A C56 H56B 109.5
Si6 C56 H56C 109.5
H56A C56 H56C 109.5
H56B C56 H56C 109.5
Si6 C57 H57A 109.5
Si6 C57 H57B 109.5
H57A C57 H57B 109.5
Si6 C57 H57C 109.5
H57A C57 H57C 109.5
H57B C57 H57C 109.5
Si6 C58 H58A 109.5
Si6 C58 H58B 109.5
H58A C58 H58B 109.5
Si6 C58 H58C 109.5
H58A C58 H58C 109.5
H58B C58 H58C 109.5
O1 C59 C60 103.7(6)
O1 C59 H59A 111.0
C60 C59 H59A 111.0
O1 C59 H59B 111.0
C60 C59 H59B 111.0
H59A C59 H59B 109.0
C59 C60 C61 102.3(5)
C59 C60 H60A 111.3
C61 C60 H60A 111.3
C59 C60 H60B 111.3
C61 C60 H60B 111.3
H60A C60 H60B 109.2
C62 C61 C60 102.5(6)
C62 C61 H61A 111.3
C60 C61 H61A 111.3
C62 C61 H61B 111.3
C60 C61 H61B 111.3
H61A C61 H61B 109.2
O1 C62 C61 107.8(6)
O1 C62 H62A 110.2
C61 C62 H62A 110.2
O1 C62 H62B 110.2
C61 C62 H62B 110.2
H62A C62 H62B 108.5

loop_
_geom_bond_atom_site_label_1
_geom_bond_atom_site_label_2
_geom_bond_distance
Y1 N6 2.233(4)
Y1 N5 2.260(4)
Y1 N1 2.306(4)
Y1 N2 2.344(4)
Y1 C2 2.966(5)
Y1 C4 2.977(5)
Y1 Si4 3.2046(16)
Y1 Si2 3.3125(15)
Y2 N7 2.228(4)
Y2 N4 2.343(4)
Y2 N3 2.373(4)
Y2 O1 2.389(3)
Y2 Cl1 2.5363(14)
Y2 Si6 3.4080(16)
Si1 N5 1.721(4)
Si1 C41 1.870(6)
Si1 C42 1.872(6)
Si1 C43 1.878(6)
Si2 N5 1.715(4)
Si2 C44 1.856(5)
Si2 C46 1.881(5)
Si2 C45 1.883(6)
Si3 N6 1.721(4)
Si3 C47 1.869(7)
Si3 C48 1.879(7)
Si3 C49 1.881(7)
Si4 N6 1.706(5)
Si4 C51 1.871(6)
Si4 C52 1.876(7)
Si4 C50 1.886(5)
Si5 N7 1.724(4)
Si5 C55 1.863(7)
Si5 C54 1.871(7)
Si5 C53 1.875(7)
Si6 N7 1.728(4)
Si6 C56 1.867(6)
Si6 C57 1.869(6)
Si6 C58 1.875(6)
O1 C62 1.453(8)
O1 C59 1.454(6)
N1 C2 1.320(6)
N1 C6 1.452(6)
N2 C4 1.332(6)
N2 C35 1.436(6)
N3 C19 1.345(6)
N3 C23 1.444(6)
N4 C21 1.328(6)
N4 C37 1.448(6)
C1 C2 1.519(7)
C1 H1A 0.9700
C1 H1B 0.9700
C1 H1C 0.9700
C2 C3 1.398(7)
C3 C4 1.415(7)
C3 H3 0.9400
C4 C5 1.521(7)
C5 H5A 0.9700
C5 H5B 0.9700
C5 H5C 0.9700
C6 C7 1.398(7)
C6 C11 1.412(7)
C7 C8 1.410(7)
C7 C12 1.504(9)
C8 C9 1.373(8)
C8 H8 0.9400
C9 C10 1.375(8)
C9 H9 0.9400
C10 C11 1.397(7)
C10 H10 0.9400
C11 C15 1.518(7)
C12 C13 1.519(9)
C12 C14 1.522(10)
C12 H12 0.9900
C13 H13A 0.9700
C13 H13B 0.9700
C13 H13C 0.9700
C14 H14A 0.9700
C14 H14B 0.9700
C14 H14C 0.9700
C15 C17 1.522(7)
C15 C16 1.532(8)
C15 H15 0.9900
C16 H16A 0.9700
C16 H16B 0.9700
C16 H16C 0.9700
C17 H17A 0.9700
C17 H17B 0.9700
C17 H17C 0.9700
C18 C19 1.508(6)
C18 H18A 0.9700
C18 H18B 0.9700
C18 H18C 0.9700
C19 C20 1.385(7)
C20 C21 1.412(7)
C20 H20 0.9400
C21 C22 1.503(7)
C22 H22A 0.9700
C22 H22B 0.9700
C22 H22C 0.9700
C23 C24 1.401(7)
C23 C28 1.418(7)
C24 C25 1.401(8)
C24 C29 1.526(8)
C25 C26 1.365(9)
C25 H25 0.9400
C26 C27 1.383(8)
C26 H26 0.9400
C27 C28 1.402(7)
C27 H27 0.9400
C28 C32 1.519(8)
C29 C31 1.517(9)
C29 C30 1.548(8)
C29 H29 0.9900
C30 H30A 0.9700
C30 H30B 0.9700
C30 H30C 0.9700
C31 H31A 0.9700
C31 H31B 0.9700
C31 H31C 0.9700
C32 C34 1.532(8)
C32 C33 1.552(8)
C32 H32 0.9900
C33 H33A 0.9700
C33 H33B 0.9700
C33 H33C 0.9700
C34 H34A 0.9700
C34 H34B 0.9700
C34 H34C 0.9700
C35 C36 1.387(6)
C35 C40 1.390(7)
C36 C37 1.384(6)
C36 H36 0.9400
C37 C38 1.393(7)
C38 C39 1.368(7)
C38 H38 0.9400
C39 C40 1.383(7)
C39 H39 0.9400
C40 H40 0.9400
C41 H41A 0.9700
C41 H41B 0.9700
C41 H41C 0.9700
C42 H42A 0.9700
C42 H42B 0.9700
C42 H42C 0.9700
C43 H43A 0.9700
C43 H43B 0.9700
C43 H43C 0.9700
C44 H44A 0.9700
C44 H44B 0.9700
C44 H44C 0.9700
C45 H45A 0.9700
C45 H45B 0.9700
C45 H45C 0.9700
C46 H46A 0.9700
C46 H46B 0.9700
C46 H46C 0.9700
C47 H47A 0.9700
C47 H47B 0.9700
C47 H47C 0.9700
C48 H48A 0.9700
C48 H48B 0.9700
C48 H48C 0.9700
C49 H49A 0.9700
C49 H49B 0.9700
C49 H49C 0.9700
C50 H50A 0.9700
C50 H50B 0.9700
C50 H50C 0.9700
C51 H51A 0.9700
C51 H51B 0.9700
C51 H51C 0.9700
C52 H52A 0.9700
C52 H52B 0.9700
C52 H52C 0.9700
C53 H53A 0.9700
C53 H53B 0.9700
C53 H53C 0.9700
C54 H54A 0.9700
C54 H54B 0.9700
C54 H54C 0.9700
C55 H55A 0.9700
C55 H55B 0.9700
C55 H55C 0.9700
C56 H56A 0.9700
C56 H56B 0.9700
C56 H56C 0.9700
C57 H57A 0.9700
C57 H57B 0.9700
C57 H57C 0.9700
C58 H58A 0.9700
C58 H58B 0.9700
C58 H58C 0.9700
C59 C60 1.507(9)
C59 H59A 0.9800
C59 H59B 0.9800
C60 C61 1.511(10)
C60 H60A 0.9800
C60 H60B 0.9800
C61 C62 1.468(9)
C61 H61A 0.9800
C61 H61B 0.9800
C62 H62A 0.9800
C62 H62B 0.9800

loop_
_geom_torsion_atom_site_label_1
_geom_torsion_atom_site_label_2
_geom_torsion_atom_site_label_3
_geom_torsion_atom_site_label_4
_geom_torsion
N6 Y1 Si2 N5 33.0(3)
N1 Y1 Si2 N5 -116.4(2)
N2 Y1 Si2 N5 162.6(2)
C2 Y1 Si2 N5 -120.6(2)
C4 Y1 Si2 N5 178.5(2)
Si4 Y1 Si2 N5 61.0(2)
N6 Y1 Si2 C44 125.6(3)
N5 Y1 Si2 C44 92.6(3)
N1 Y1 Si2 C44 -23.8(3)
N2 Y1 Si2 C44 -104.8(3)
C2 Y1 Si2 C44 -28.0(3)
C4 Y1 Si2 C44 -88.9(3)
Si4 Y1 Si2 C44 153.6(2)
N6 Y1 Si2 C46 -137.7(2)
N5 Y1 Si2 C46 -170.7(3)
N1 Y1 Si2 C46 72.9(2)
N2 Y1 Si2 C46 -8.1(2)
C2 Y1 Si2 C46 68.7(2)
C4 Y1 Si2 C46 7.8(2)
Si4 Y1 Si2 C46 -109.74(19)
N6 Y1 Si2 C45 -45.2(3)
N5 Y1 Si2 C45 -78.3(4)
N1 Y1 Si2 C45 165.3(3)
N2 Y1 Si2 C45 84.3(3)
C2 Y1 Si2 C45 161.2(3)
C4 Y1 Si2 C45 100.2(3)
Si4 Y1 Si2 C45 -17.3(3)
N5 Y1 Si4 N6 -114.8(2)
N1 Y1 Si4 N6 34.7(3)
N2 Y1 Si4 N6 107.2(2)
C2 Y1 Si4 N6 41.7(3)
C4 Y1 Si4 N6 81.5(2)
Si2 Y1 Si4 N6 -140.0(2)
N6 Y1 Si4 C51 -90.2(4)
N5 Y1 Si4 C51 155.0(3)
N1 Y1 Si4 C51 -55.5(4)
N2 Y1 Si4 C51 17.0(3)
C2 Y1 Si4 C51 -48.5(3)
C4 Y1 Si4 C51 -8.6(3)
Si2 Y1 Si4 C51 129.9(3)
N6 Y1 Si4 C52 84.4(4)
N5 Y1 Si4 C52 -30.4(3)
N1 Y1 Si4 C52 119.1(4)
N2 Y1 Si4 C52 -168.4(3)
C2 Y1 Si4 C52 126.1(4)
C4 Y1 Si4 C52 166.0(3)
Si2 Y1 Si4 C52 -55.5(3)
N6 Y1 Si4 C50 174.2(3)
N5 Y1 Si4 C50 59.4(2)
N1 Y1 Si4 C50 -151.1(3)
N2 Y1 Si4 C50 -78.7(2)
C2 Y1 Si4 C50 -144.1(2)
C4 Y1 Si4 C50 -104.3(2)
Si2 Y1 Si4 C50 34.23(19)
N4 Y2 Si6 N7 -114.0(3)
N3 Y2 Si6 N7 166.6(3)
O1 Y2 Si6 N7 74.2(3)
Cl1 Y2 Si6 N7 -22.2(3)
N7 Y2 Si6 C56 65.5(4)
N4 Y2 Si6 C56 -48.5(3)
N3 Y2 Si6 C56 -127.9(3)
O1 Y2 Si6 C56 139.7(3)
Cl1 Y2 Si6 C56 43.3(3)
N7 Y2 Si6 C57 163.2(3)
N4 Y2 Si6 C57 49.2(2)
N3 Y2 Si6 C57 -30.2(2)
O1 Y2 Si6 C57 -122.5(2)
Cl1 Y2 Si6 C57 141.1(2)
N7 Y2 Si6 C58 -93.8(3)
N4 Y2 Si6 C58 152.2(2)
N3 Y2 Si6 C58 72.7(3)
O1 Y2 Si6 C58 -19.6(2)
Cl1 Y2 Si6 C58 -116.0(2)
N7 Y2 O1 C62 18.8(5)
N4 Y2 O1 C62 -130.1(8)
N3 Y2 O1 C62 -109.8(5)
Cl1 Y2 O1 C62 139.5(5)
Si6 Y2 O1 C62 -6.6(5)
N7 Y2 O1 C59 -151.3(5)
N4 Y2 O1 C59 59.8(9)
N3 Y2 O1 C59 80.0(4)
Cl1 Y2 O1 C59 -30.7(4)
Si6 Y2 O1 C59 -176.8(4)
N6 Y1 N1 C2 33.6(4)
N5 Y1 N1 C2 162.0(3)
N2 Y1 N1 C2 -61.9(3)
C4 Y1 N1 C2 -37.9(3)
Si4 Y1 N1 C2 13.4(5)
Si2 Y1 N1 C2 -171.5(3)
N6 Y1 N1 C6 -139.6(4)
N5 Y1 N1 C6 -11.1(4)
N2 Y1 N1 C6 125.0(4)
C2 Y1 N1 C6 -173.1(6)
C4 Y1 N1 C6 148.9(4)
Si4 Y1 N1 C6 -159.8(3)
Si2 Y1 N1 C6 15.4(4)
N6 Y1 N2 C4 -61.2(3)
N5 Y1 N2 C4 163.8(3)
N1 Y1 N2 C4 61.3(3)
C2 Y1 N2 C4 37.6(3)
Si4 Y1 N2 C4 -90.6(3)
Si2 Y1 N2 C4 151.7(3)
N6 Y1 N2 C35 103.2(4)
N5 Y1 N2 C35 -31.7(5)
N1 Y1 N2 C35 -134.3(4)
C2 Y1 N2 C35 -158.0(4)
C4 Y1 N2 C35 164.4(6)
Si4 Y1 N2 C35 73.8(4)
Si2 Y1 N2 C35 -43.8(4)
N7 Y2 N3 C19 85.4(4)
N4 Y2 N3 C19 -8.5(4)
O1 Y2 N3 C19 174.9(4)
Cl1 Y2 N3 C19 -97.0(4)
Si6 Y2 N3 C19 77.8(4)
N7 Y2 N3 C23 -102.2(4)
N4 Y2 N3 C23 163.9(4)
O1 Y2 N3 C23 -12.7(3)
Cl1 Y2 N3 C23 75.5(3)
Si6 Y2 N3 C23 -109.8(3)
N7 Y2 N4 C21 -116.6(4)
N3 Y2 N4 C21 11.3(4)
O1 Y2 N4 C21 31.8(10)
Cl1 Y2 N4 C21 122.0(4)
Si6 Y2 N4 C21 -92.2(4)
N7 Y2 N4 C37 60.5(3)
N3 Y2 N4 C37 -171.6(3)
O1 Y2 N4 C37 -151.0(6)
Cl1 Y2 N4 C37 -60.9(3)
Si6 Y2 N4 C37 84.9(3)
C44 Si2 N5 Si1 80.0(3)
C46 Si2 N5 Si1 -161.9(3)
C45 Si2 N5 Si1 -44.6(4)
Y1 Si2 N5 Si1 -171.0(4)
C44 Si2 N5 Y1 -109.1(3)
C46 Si2 N5 Y1 9.1(3)
C45 Si2 N5 Y1 126.4(3)
C41 Si1 N5 Si2 -41.5(4)
C42 Si1 N5 Si2 -162.3(3)
C43 Si1 N5 Si2 77.2(3)
C41 Si1 N5 Y1 148.9(3)
C42 Si1 N5 Y1 28.1(4)
C43 Si1 N5 Y1 -92.4(3)
N6 Y1 N5 Si2 -156.12(19)
N1 Y1 N5 Si2 68.1(2)
N2 Y1 N5 Si2 -24.3(3)
C2 Y1 N5 Si2 78.0(3)
C4 Y1 N5 Si2 -3.3(6)
Si4 Y1 N5 Si2 -126.73(19)
N6 Y1 N5 Si1 14.3(3)
N1 Y1 N5 Si1 -121.5(3)
N2 Y1 N5 Si1 146.1(2)
C2 Y1 N5 Si1 -111.6(3)
C4 Y1 N5 Si1 167.1(3)
Si4 Y1 N5 Si1 43.7(3)
Si2 Y1 N5 Si1 170.4(4)
C51 Si4 N6 Si3 -59.1(4)
C52 Si4 N6 Si3 64.7(4)
C50 Si4 N6 Si3 -177.4(3)
Y1 Si4 N6 Si3 -171.8(4)
C51 Si4 N6 Y1 112.7(3)
C52 Si4 N6 Y1 -123.5(3)
C50 Si4 N6 Y1 -5.6(3)
C47 Si3 N6 Si4 -161.6(3)
C48 Si3 N6 Si4 77.7(4)
C49 Si3 N6 Si4 -42.8(4)
C47 Si3 N6 Y1 28.4(4)
C48 Si3 N6 Y1 -92.3(4)
C49 Si3 N6 Y1 147.2(3)
N5 Y1 N6 Si4 73.0(2)
N1 Y1 N6 Si4 -160.59(18)
N2 Y1 N6 Si4 -75.8(2)
C2 Y1 N6 Si4 -146.7(2)
C4 Y1 N6 Si4 -98.1(2)
Si2 Y1 N6 Si4 56.8(3)
N5 Y1 N6 Si3 -115.9(3)
N1 Y1 N6 Si3 10.5(4)
N2 Y1 N6 Si3 95.3(3)
C2 Y1 N6 Si3 24.4(3)
C4 Y1 N6 Si3 73.0(3)
Si4 Y1 N6 Si3 171.1(5)
Si2 Y1 N6 Si3 -132.1(2)
C55 Si5 N7 Si6 -76.6(4)
C54 Si5 N7 Si6 45.0(4)
C53 Si5 N7 Si6 164.0(4)
C55 Si5 N7 Y2 102.7(4)
C54 Si5 N7 Y2 -135.7(3)
C53 Si5 N7 Y2 -16.7(4)
C56 Si6 N7 Si5 43.7(4)
C57 Si6 N7 Si5 162.1(3)
C58 Si6 N7 Si5 -78.6(3)
Y2 Si6 N7 Si5 179.3(4)
C56 Si6 N7 Y2 -135.6(3)
C57 Si6 N7 Y2 -17.2(3)
C58 Si6 N7 Y2 102.1(3)
N4 Y2 N7 Si5 -111.5(2)
N3 Y2 N7 Si5 163.8(2)
O1 Y2 N7 Si5 73.6(2)
Cl1 Y2 N7 Si5 -13.6(3)
Si6 Y2 N7 Si5 -179.3(4)
N4 Y2 N7 Si6 67.8(2)
N3 Y2 N7 Si6 -16.8(3)
O1 Y2 N7 Si6 -107.1(2)
Cl1 Y2 N7 Si6 165.75(17)
C6 N1 C2 C3 -155.0(5)
Y1 N1 C2 C3 30.8(6)
C6 N1 C2 C1 25.8(7)
Y1 N1 C2 C1 -148.5(4)
C6 N1 C2 Y1 174.3(5)
N6 Y1 C2 N1 -151.9(3)
N5 Y1 C2 N1 -22.6(4)
N2 Y1 C2 N1 111.8(3)
C4 Y1 C2 N1 131.8(4)
Si4 Y1 C2 N1 -172.0(3)
Si2 Y1 C2 N1 9.7(4)
N6 Y1 C2 C3 53.9(3)
N5 Y1 C2 C3 -176.8(3)
N1 Y1 C2 C3 -154.2(5)
N2 Y1 C2 C3 -42.4(3)
C4 Y1 C2 C3 -22.4(3)
Si4 Y1 C2 C3 33.8(3)
Si2 Y1 C2 C3 -144.5(3)
N6 Y1 C2 C1 -73.4(8)
N5 Y1 C2 C1 55.9(8)
N1 Y1 C2 C1 78.5(8)
N2 Y1 C2 C1 -169.7(8)
C4 Y1 C2 C1 -149.7(9)
Si4 Y1 C2 C1 -93.5(8)
Si2 Y1 C2 C1 88.2(8)
N1 C2 C3 C4 29.1(9)
C1 C2 C3 C4 -151.6(6)
Y1 C2 C3 C4 51.9(5)
C35 N2 C4 C3 161.4(5)
Y1 N2 C4 C3 -30.8(5)
C35 N2 C4 C5 -16.3(7)
Y1 N2 C4 C5 151.5(4)
C35 N2 C4 Y1 -167.8(5)
C2 C3 C4 N2 -28.4(9)
C2 C3 C4 C5 149.4(6)
C2 C3 C4 Y1 -51.7(6)
N6 Y1 C4 N2 120.2(3)
N5 Y1 C4 N2 -34.5(6)
N1 Y1 C4 N2 -112.3(3)
C2 Y1 C4 N2 -132.2(3)
Si4 Y1 C4 N2 90.1(3)
Si2 Y1 C4 N2 -36.6(3)
N6 Y1 C4 C3 -85.5(3)
N5 Y1 C4 C3 119.9(4)
N1 Y1 C4 C3 42.1(3)
N2 Y1 C4 C3 154.3(5)
C2 Y1 C4 C3 22.2(3)
Si4 Y1 C4 C3 -115.6(3)
Si2 Y1 C4 C3 117.7(3)
N6 Y1 C4 C5 44.5(9)
N5 Y1 C4 C5 -110.1(9)
N1 Y1 C4 C5 172.1(9)
N2 Y1 C4 C5 -75.7(9)
C2 Y1 C4 C5 152.2(9)
Si4 Y1 C4 C5 14.4(9)
Si2 Y1 C4 C5 -112.3(8)
C2 N1 C6 C7 -103.1(6)
Y1 N1 C6 C7 69.3(6)
C2 N1 C6 C11 81.2(6)
Y1 N1 C6 C11 -106.4(5)
C11 C6 C7 C8 0.9(7)
N1 C6 C7 C8 -174.6(4)
C11 C6 C7 C12 -177.0(5)
N1 C6 C7 C12 7.5(8)
C6 C7 C8 C9 -0.2(8)
C12 C7 C8 C9 177.8(6)
C7 C8 C9 C10 -1.1(8)
C8 C9 C10 C11 1.7(8)
C9 C10 C11 C6 -1.0(8)
C9 C10 C11 C15 -177.3(5)
C7 C6 C11 C10 -0.3(7)
N1 C6 C11 C10 175.4(4)
C7 C6 C11 C15 175.8(5)
N1 C6 C11 C15 -8.5(7)
C6 C7 C12 C13 107.9(7)
C8 C7 C12 C13 -70.0(8)
C6 C7 C12 C14 -130.8(6)
C8 C7 C12 C14 51.3(8)
C10 C11 C15 C17 -45.0(6)
C6 C11 C15 C17 139.0(5)
C10 C11 C15 C16 79.1(6)
C6 C11 C15 C16 -97.0(6)
C23 N3 C19 C20 -171.7(5)
Y2 N3 C19 C20 0.8(7)
C23 N3 C19 C18 8.5(7)
Y2 N3 C19 C18 -179.1(3)
N3 C19 C20 C21 11.8(9)
C18 C19 C20 C21 -168.4(5)
C37 N4 C21 C20 177.1(4)
Y2 N4 C21 C20 -5.9(7)
C37 N4 C21 C22 -3.0(7)
Y2 N4 C21 C22 173.9(4)
C19 C20 C21 N4 -9.1(9)
C19 C20 C21 C22 171.0(5)
C19 N3 C23 C24 78.6(6)
Y2 N3 C23 C24 -94.7(5)
C19 N3 C23 C28 -103.3(5)
Y2 N3 C23 C28 83.4(5)
C28 C23 C24 C25 0.3(7)
N3 C23 C24 C25 178.3(5)
C28 C23 C24 C29 178.4(5)
N3 C23 C24 C29 -3.6(8)
C23 C24 C25 C26 -0.2(8)
C29 C24 C25 C26 -178.4(5)
C24 C25 C26 C27 -1.0(9)
C25 C26 C27 C28 2.1(8)
C26 C27 C28 C23 -1.9(7)
C26 C27 C28 C32 176.9(5)
C24 C23 C28 C27 0.7(7)
N3 C23 C28 C27 -177.3(4)
C24 C23 C28 C32 -178.1(5)
N3 C23 C28 C32 3.8(7)
C23 C24 C29 C31 -120.0(6)
C25 C24 C29 C31 58.1(7)
C23 C24 C29 C30 116.8(6)
C25 C24 C29 C30 -65.1(7)
C27 C28 C32 C34 -104.4(6)
C23 C28 C32 C34 74.4(6)
C27 C28 C32 C33 18.3(7)
C23 C28 C32 C33 -162.9(5)
C4 N2 C35 C36 -90.1(5)
Y1 N2 C35 C36 107.0(5)
C4 N2 C35 C40 91.4(6)
Y1 N2 C35 C40 -71.6(6)
C40 C35 C36 C37 -0.4(7)
N2 C35 C36 C37 -179.0(4)
C35 C36 C37 C38 0.3(8)
C35 C36 C37 N4 -177.2(4)
C21 N4 C37 C36 -92.5(6)
Y2 N4 C37 C36 90.0(5)
C21 N4 C37 C38 90.0(6)
Y2 N4 C37 C38 -87.5(5)
C36 C37 C38 C39 -0.4(8)
N4 C37 C38 C39 177.1(5)
C37 C38 C39 C40 0.5(9)
C38 C39 C40 C35 -0.6(9)
C36 C35 C40 C39 0.5(8)
N2 C35 C40 C39 179.1(5)
C62 O1 C59 C60 -21.7(7)
Y2 O1 C59 C60 150.0(4)
O1 C59 C60 C61 37.0(7)
C59 C60 C61 C62 -38.3(7)
C59 O1 C62 C61 -2.8(8)
Y2 O1 C62 C61 -174.4(4)
C60 C61 C62 O1 25.9(8)
